data_7129620
loop_
_publ_author_name
'Wang, Meihui'
'Li, Bo'
'Gong, Baihui'
'Yao, Hequan'
'Lin, Aijun'

_publ_section_title
;
 Synthesis of Pyranopyrazoles with a Chiral Quaternary Carbon Stereocenter
 via Copper-catalyzed Enantioselective [3+3] Cycloaddition
;
_journal_name_full 'Chemical Communications'
_journal_paper_doi 10.1039/D1CC07058D
_journal_year 2022
_chemical_absolute_configuration rmad
_chemical_formula_moiety 'C25 H20 N2 O2'
_chemical_formula_sum 'C25 H20 N2 O2'
_chemical_formula_weight 380.43
_space_group_crystal_system orthorhombic
_space_group_IT_number 19
_space_group_name_Hall 'P 2ac 2ab'
_space_group_name_H-M_alt 'P 21 21 21'
_atom_sites_solution_hydrogens mixed
_atom_sites_solution_primary dual
_audit_creation_date 2021-01-08
_audit_creation_method
;
Olex2 1.2
(compiled 2018.05.29 svn.r3508 for OlexSys, GUI svn.r5506)
;
_audit_update_record
;
2021-01-09 deposited with the CCDC.	2022-01-26 downloaded from the CCDC.
;
_cell_angle_alpha 90
_cell_angle_beta 90
_cell_angle_gamma 90
_cell_formula_units_Z 4
_cell_length_a 9.8692(3)
_cell_length_b 10.1814(4)
_cell_length_c 19.2471(7)
_cell_measurement_reflns_used 9884
_cell_measurement_temperature 170
_cell_measurement_theta_max 74.659
_cell_measurement_theta_min 4.595
_cell_volume 1933.99(12)
_computing_cell_refinement 'SAINT V8.40A (?, 2016)'
_computing_data_reduction 'SAINT V8.40A (?, 2016)'
_computing_molecular_graphics 'Olex2 (Dolomanov et al., 2009)'
_computing_publication_material 'Olex2 (Dolomanov et al., 2009)'
_computing_structure_refinement 'ShelXL (Sheldrick, 2015)'
_computing_structure_solution 'ShelXT (Sheldrick, 2015)'
_diffrn_ambient_temperature 170.0
_diffrn_measured_fraction_theta_full 1.000
_diffrn_measured_fraction_theta_max 0.994
_diffrn_measurement_device_type 'Bruker D8 VENTURE'
_diffrn_measurement_method '\f and \w scans'
_diffrn_radiation_type CuK\a
_diffrn_radiation_wavelength 1.54178
_diffrn_reflns_av_R_equivalents 0.0610
_diffrn_reflns_av_unetI/netI 0.0349
_diffrn_reflns_Laue_measured_fraction_full 1.000
_diffrn_reflns_Laue_measured_fraction_max 0.994
_diffrn_reflns_limit_h_max 12
_diffrn_reflns_limit_h_min -10
_diffrn_reflns_limit_k_max 12
_diffrn_reflns_limit_k_min -12
_diffrn_reflns_limit_l_max 23
_diffrn_reflns_limit_l_min -24
_diffrn_reflns_number 27470
_diffrn_reflns_point_group_measured_fraction_full 0.999
_diffrn_reflns_point_group_measured_fraction_max 0.993
_diffrn_reflns_theta_full 67.679
_diffrn_reflns_theta_max 74.690
_diffrn_reflns_theta_min 4.595
_diffrn_standards_number 0
_exptl_absorpt_coefficient_mu 0.665
_exptl_absorpt_correction_T_max 0.7538
_exptl_absorpt_correction_T_min 0.6281
_exptl_absorpt_correction_type multi-scan
_exptl_absorpt_process_details
;
SADABS-2016/2 (Bruker,2016/2) was used for absorption correction.
wR2(int) was 0.1492 before and 0.0711 after correction.
The Ratio of minimum to maximum transmission is 0.8332.
The \l/2 correction factor is Not present.
;
_exptl_crystal_colour colourless
_exptl_crystal_colour_primary colourless
_exptl_crystal_density_diffrn 1.307
_exptl_crystal_description block
_exptl_crystal_F_000 800
_exptl_crystal_size_max 0.16
_exptl_crystal_size_mid 0.08
_exptl_crystal_size_min 0.05
_refine_diff_density_max 0.142
_refine_diff_density_min -0.182
_refine_diff_density_rms 0.040
_refine_ls_abs_structure_details
;
 Flack x determined using 1533 quotients [(I+)-(I-)]/[(I+)+(I-)]
 (Parsons, Flack and Wagner, Acta Cryst. B69 (2013) 249-259).
;
_refine_ls_abs_structure_Flack 0.08(14)
_refine_ls_extinction_method none
_refine_ls_goodness_of_fit_ref 1.059
_refine_ls_hydrogen_treatment mixed
_refine_ls_matrix_type full
_refine_ls_number_parameters 266
_refine_ls_number_reflns 3941
_refine_ls_number_restraints 0
_refine_ls_restrained_S_all 1.059
_refine_ls_R_factor_all 0.0406
_refine_ls_R_factor_gt 0.0373
_refine_ls_shift/su_max 0.000
_refine_ls_shift/su_mean 0.000
_refine_ls_structure_factor_coef Fsqd
_refine_ls_weighting_details 'w=1/[\s^2^(Fo^2^)+(0.0396P)^2^+0.5076P] where P=(Fo^2^+2Fc^2^)/3'
_refine_ls_weighting_scheme calc
_refine_ls_wR_factor_gt 0.0887
_refine_ls_wR_factor_ref 0.0916
_reflns_Friedel_coverage 0.745
_reflns_Friedel_fraction_full 0.999
_reflns_Friedel_fraction_max 0.992
_reflns_number_gt 3721
_reflns_number_total 3941
_reflns_threshold_expression 'I > 2\s(I)'
_cod_data_source_file d1cc07058d2.cif
_cod_data_source_block cu_2021041_0m
_cod_database_code 7129620
_shelx_shelxl_version_number 2018/3
_shelx_space_group_comment
;
The symmetry employed for this shelxl refinement is uniquely defined
by the following loop, which should always be used as a source of
symmetry information in preference to the above space-group names.
They are only intended as comments.
;
_shelx_estimated_absorpt_t_max 0.968
_shelx_estimated_absorpt_t_min 0.901
_olex2_refinement_description
;
1. Fixed Uiso
 At 1.2 times of:
  All C(H) groups, All C(H,H) groups
2.a Secondary CH2 refined with riding coordinates:
 C19(H19A,H19B)
2.b Aromatic/amide H refined with riding coordinates:
 C17(H17), C2(H2A), C16(H16), C11(H11), C15(H15), C3(H3), C6(H6), C5(H5),
 C4(H4), C12(H12), C25(H25), C13(H13), C21(H21), C14(H14), C24(H24), C23(H23),
 C22(H22)
;
_olex2_submission_special_instructions 'No special instructions were received'

loop_
_space_group_symop_operation_xyz
'x, y, z'
'-x+1/2, -y, z+1/2'
'-x, y+1/2, -z+1/2'
'x+1/2, -y+1/2, -z'

loop_
_atom_site_label
_atom_site_type_symbol
_atom_site_fract_x
_atom_site_fract_y
_atom_site_fract_z
_atom_site_U_iso_or_equiv
_atom_site_adp_type
_atom_site_occupancy
_atom_site_site_symmetry_order
_atom_site_calc_flag
_atom_site_refinement_flags_posn
_atom_site_refinement_flags_adp
_atom_site_refinement_flags_occupancy
_atom_site_disorder_assembly
_atom_site_disorder_group
O2 O 0.29669(16) 0.90107(18) 0.46791(8) 0.0309(4) Uani 1 1 d . . . . .
O1 O 0.21072(15) 0.59126(15) 0.55347(9) 0.0292(3) Uani 1 1 d . . . . .
N1 N 0.44178(17) 0.57941(18) 0.58060(9) 0.0238(4) Uani 1 1 d . . . . .
N2 N 0.54289(17) 0.65751(18) 0.60725(9) 0.0234(4) Uani 1 1 d . . . . .
C7 C 0.4857(2) 0.7741(2) 0.61910(10) 0.0218(4) Uani 1 1 d . . . . .
C10 C 0.4718(2) 0.4475(2) 0.56158(11) 0.0253(4) Uani 1 1 d . . . . .
C9 C 0.3257(2) 0.6491(2) 0.57688(11) 0.0235(4) Uani 1 1 d . . . . .
C1 C 0.5740(2) 0.8752(2) 0.65096(11) 0.0235(4) Uani 1 1 d . . . . .
C17 C 0.1086(2) 0.8030(2) 0.57106(11) 0.0256(4) Uani 1 1 d . . . . .
H17 H 0.026432 0.851579 0.570308 0.031 Uiso 1 1 calc R . . . .
C19 C 0.2745(2) 0.9701(2) 0.53073(12) 0.0266(4) Uani 1 1 d . . . . .
H19A H 0.201008 1.034936 0.523711 0.032 Uiso 1 1 calc R . . . .
H19B H 0.357773 1.018839 0.543232 0.032 Uiso 1 1 calc R . . . .
C2 C 0.7093(2) 0.8850(2) 0.63055(11) 0.0253(4) Uani 1 1 d . . . . .
H2A H 0.741172 0.834853 0.592275 0.030 Uiso 1 1 calc R . . . .
C16 C 0.1005(2) 0.6772(2) 0.55442(12) 0.0273(5) Uani 1 1 d . . . . .
H16 H 0.014057 0.643156 0.542325 0.033 Uiso 1 1 calc R . . . .
C8 C 0.3458(2) 0.7745(2) 0.60013(11) 0.0232(4) Uani 1 1 d . . . . .
C18 C 0.2357(2) 0.8776(2) 0.59122(11) 0.0235(4) Uani 1 1 d . . . . .
C20 C 0.2056(2) 0.9569(2) 0.65744(11) 0.0268(4) Uani 1 1 d . . . . .
C11 C 0.5643(2) 0.3776(2) 0.60120(13) 0.0327(5) Uani 1 1 d . . . . .
H11 H 0.600169 0.414090 0.642720 0.039 Uiso 1 1 calc R . . . .
C15 C 0.4161(2) 0.3940(2) 0.50197(13) 0.0325(5) Uani 1 1 d . . . . .
H15 H 0.350926 0.441655 0.475806 0.039 Uiso 1 1 calc R . . . .
C3 C 0.7976(2) 0.9676(2) 0.66579(13) 0.0310(5) Uani 1 1 d . . . . .
H3 H 0.889892 0.972563 0.651963 0.037 Uiso 1 1 calc R . . . .
C6 C 0.5290(2) 0.9529(3) 0.70603(12) 0.0326(5) Uani 1 1 d . . . . .
H6 H 0.436945 0.948597 0.720192 0.039 Uiso 1 1 calc R . . . .
C5 C 0.6179(3) 1.0365(3) 0.74030(13) 0.0383(6) Uani 1 1 d . . . . .
H5 H 0.586093 1.089848 0.777350 0.046 Uiso 1 1 calc R . . . .
C4 C 0.7521(2) 1.0423(3) 0.72080(14) 0.0356(5) Uani 1 1 d . . . . .
H4 H 0.813170 1.097811 0.745187 0.043 Uiso 1 1 calc R . . . .
C12 C 0.6038(3) 0.2530(3) 0.57927(16) 0.0401(6) Uani 1 1 d . . . . .
H12 H 0.666856 0.203969 0.606089 0.048 Uiso 1 1 calc R . . . .
C25 C 0.1539(3) 0.8912(3) 0.71473(13) 0.0363(5) Uani 1 1 d . . . . .
H25 H 0.137529 0.799365 0.711980 0.044 Uiso 1 1 calc R . . . .
C13 C 0.5521(3) 0.2005(2) 0.51898(18) 0.0441(7) Uani 1 1 d . . . . .
H13 H 0.581843 0.116764 0.503420 0.053 Uiso 1 1 calc R . . . .
C21 C 0.2267(3) 1.0913(3) 0.66281(14) 0.0416(6) Uani 1 1 d . . . . .
H21 H 0.260602 1.138646 0.623996 0.050 Uiso 1 1 calc R . . . .
C14 C 0.4567(3) 0.2697(3) 0.48098(17) 0.0431(7) Uani 1 1 d . . . . .
H14 H 0.418867 0.231767 0.440264 0.052 Uiso 1 1 calc R . . . .
C24 C 0.1259(3) 0.9577(3) 0.77612(14) 0.0464(7) Uani 1 1 d . . . . .
H24 H 0.090662 0.911101 0.814868 0.056 Uiso 1 1 calc R . . . .
C23 C 0.1488(3) 1.0912(3) 0.78120(16) 0.0507(7) Uani 1 1 d . . . . .
H23 H 0.130409 1.136604 0.823270 0.061 Uiso 1 1 calc R . . . .
C22 C 0.1988(4) 1.1574(3) 0.72439(17) 0.0542(8) Uani 1 1 d . . . . .
H22 H 0.214400 1.249314 0.727265 0.065 Uiso 1 1 calc R . . . .
H2 H 0.225(3) 0.888(3) 0.4443(16) 0.039(8) Uiso 1 1 d . . . . .

loop_
_atom_site_aniso_label
_atom_site_aniso_U_11
_atom_site_aniso_U_22
_atom_site_aniso_U_33
_atom_site_aniso_U_23
_atom_site_aniso_U_13
_atom_site_aniso_U_12
O2 0.0218(7) 0.0454(9) 0.0256(8) -0.0014(7) 0.0006(6) 0.0038(7)
O1 0.0197(7) 0.0260(7) 0.0420(9) -0.0049(7) -0.0054(6) -0.0011(6)
N1 0.0204(8) 0.0234(9) 0.0275(9) -0.0017(7) -0.0012(7) 0.0011(7)
N2 0.0199(8) 0.0263(9) 0.0240(9) 0.0002(7) -0.0022(7) -0.0011(7)
C7 0.0191(9) 0.0257(10) 0.0207(10) 0.0009(7) 0.0004(7) 0.0009(8)
C10 0.0215(9) 0.0223(10) 0.0320(11) 0.0025(8) 0.0042(8) -0.0004(8)
C9 0.0176(9) 0.0257(10) 0.0271(10) -0.0004(9) -0.0012(7) -0.0008(7)
C1 0.0220(10) 0.0255(10) 0.0229(10) 0.0013(8) -0.0031(7) 0.0003(8)
C17 0.0177(9) 0.0318(11) 0.0274(10) 0.0007(9) 0.0000(8) 0.0022(8)
C19 0.0239(10) 0.0271(10) 0.0288(11) 0.0003(9) -0.0005(8) 0.0021(8)
C2 0.0234(10) 0.0261(10) 0.0263(10) -0.0015(8) 0.0005(8) 0.0011(8)
C16 0.0178(9) 0.0322(12) 0.0319(11) -0.0014(9) -0.0019(8) 0.0000(8)
C8 0.0197(10) 0.0257(11) 0.0242(10) 0.0014(8) -0.0012(8) 0.0016(8)
C18 0.0185(9) 0.0252(10) 0.0267(10) -0.0002(8) -0.0005(7) 0.0015(7)
C20 0.0204(9) 0.0313(11) 0.0287(11) -0.0037(9) -0.0021(8) 0.0046(9)
C11 0.0313(11) 0.0324(12) 0.0345(12) 0.0050(10) 0.0032(9) 0.0058(9)
C15 0.0251(10) 0.0281(11) 0.0443(13) -0.0054(10) -0.0027(9) 0.0002(9)
C3 0.0229(10) 0.0322(11) 0.0380(12) -0.0004(10) -0.0015(9) -0.0024(9)
C6 0.0257(11) 0.0431(13) 0.0289(11) -0.0081(10) 0.0012(8) 0.0000(9)
C5 0.0372(13) 0.0464(15) 0.0313(12) -0.0160(11) -0.0004(10) 0.0004(11)
C4 0.0318(12) 0.0363(13) 0.0387(13) -0.0088(11) -0.0079(10) -0.0054(10)
C12 0.0310(12) 0.0305(12) 0.0587(16) 0.0113(12) 0.0073(11) 0.0075(10)
C25 0.0354(12) 0.0402(13) 0.0332(12) 0.0008(11) 0.0007(10) 0.0036(10)
C13 0.0321(12) 0.0225(11) 0.078(2) -0.0077(12) 0.0101(13) 0.0012(10)
C21 0.0529(15) 0.0335(12) 0.0383(14) -0.0066(11) -0.0002(11) -0.0007(12)
C14 0.0327(13) 0.0330(13) 0.0636(18) -0.0166(13) -0.0008(12) -0.0026(10)
C24 0.0428(15) 0.068(2) 0.0281(12) -0.0010(13) 0.0039(11) 0.0082(14)
C23 0.0503(16) 0.0631(19) 0.0385(15) -0.0208(14) -0.0038(12) 0.0115(15)
C22 0.070(2) 0.0421(16) 0.0505(18) -0.0183(14) -0.0036(15) 0.0059(15)

loop_
_atom_type_symbol
_atom_type_description
_atom_type_scat_dispersion_real
_atom_type_scat_dispersion_imag
_atom_type_scat_source
C C 0.0181 0.0091 'International Tables Vol C Tables 4.2.6.8 and 6.1.1.4'
H H 0.0000 0.0000 'International Tables Vol C Tables 4.2.6.8 and 6.1.1.4'
N N 0.0311 0.0180 'International Tables Vol C Tables 4.2.6.8 and 6.1.1.4'
O O 0.0492 0.0322 'International Tables Vol C Tables 4.2.6.8 and 6.1.1.4'

loop_
_geom_angle_atom_site_label_1
_geom_angle_atom_site_label_2
_geom_angle_atom_site_label_3
_geom_angle
_geom_angle_site_symmetry_1
_geom_angle_site_symmetry_3
_geom_angle_publ_flag
C9 O1 C16 112.06(16) . . ?
N2 N1 C10 119.37(17) . . ?
C9 N1 N2 109.38(17) . . ?
C9 N1 C10 131.25(18) . . ?
C7 N2 N1 105.75(16) . . ?
N2 C7 C1 116.09(18) . . ?
N2 C7 C8 111.55(18) . . ?
C8 C7 C1 132.31(19) . . ?
C11 C10 N1 118.7(2) . . ?
C15 C10 N1 120.1(2) . . ?
C15 C10 C11 121.0(2) . . ?
O1 C9 C8 129.44(19) . . ?
N1 C9 O1 120.01(19) . . ?
N1 C9 C8 110.54(18) . . ?
C2 C1 C7 119.77(19) . . ?
C6 C1 C7 121.4(2) . . ?
C6 C1 C2 118.5(2) . . ?
C16 C17 C18 126.62(19) . . ?
O2 C19 C18 112.28(18) . . ?
C3 C2 C1 120.5(2) . . ?
C17 C16 O1 124.3(2) . . ?
C7 C8 C18 136.16(19) . . ?
C9 C8 C7 102.78(18) . . ?
C9 C8 C18 120.30(18) . . ?
C17 C18 C19 108.48(17) . . ?
C17 C18 C8 105.92(17) . . ?
C17 C18 C20 108.36(17) . . ?
C8 C18 C19 109.21(17) . . ?
C8 C18 C20 114.03(18) . . ?
C20 C18 C19 110.61(18) . . ?
C25 C20 C18 118.4(2) . . ?
C25 C20 C21 118.1(2) . . ?
C21 C20 C18 123.4(2) . . ?
C10 C11 C12 119.1(2) . . ?
C10 C15 C14 119.0(2) . . ?
C4 C3 C2 120.3(2) . . ?
C5 C6 C1 120.5(2) . . ?
C4 C5 C6 120.3(2) . . ?
C5 C4 C3 119.9(2) . . ?
C13 C12 C11 120.4(2) . . ?
C20 C25 C24 120.9(3) . . ?
C12 C13 C14 120.0(2) . . ?
C20 C21 C22 120.7(3) . . ?
C13 C14 C15 120.4(3) . . ?
C23 C24 C25 120.5(3) . . ?
C22 C23 C24 119.0(3) . . ?
C23 C22 C21 120.7(3) . . ?

loop_
_geom_bond_atom_site_label_1
_geom_bond_atom_site_label_2
_geom_bond_distance
_geom_bond_site_symmetry_2
_geom_bond_publ_flag
O2 C19 1.415(3) . ?
O1 C9 1.356(2) . ?
O1 C16 1.396(3) . ?
N1 N2 1.375(2) . ?
N1 C10 1.423(3) . ?
N1 C9 1.349(3) . ?
N2 C7 1.334(3) . ?
C7 C1 1.481(3) . ?
C7 C8 1.428(3) . ?
C10 C11 1.386(3) . ?
C10 C15 1.384(3) . ?
C9 C8 1.367(3) . ?
C1 C2 1.395(3) . ?
C1 C6 1.395(3) . ?
C17 C16 1.322(3) . ?
C17 C18 1.517(3) . ?
C19 C18 1.546(3) . ?
C2 C3 1.388(3) . ?
C8 C18 1.520(3) . ?
C18 C20 1.538(3) . ?
C20 C25 1.387(3) . ?
C20 C21 1.388(4) . ?
C11 C12 1.393(4) . ?
C15 C14 1.388(3) . ?
C3 C4 1.379(4) . ?
C6 C5 1.389(3) . ?
C5 C4 1.378(4) . ?
C12 C13 1.376(4) . ?
C25 C24 1.390(4) . ?
C13 C14 1.385(4) . ?
C21 C22 1.390(4) . ?
C24 C23 1.381(5) . ?
C23 C22 1.376(5) . ?
